data_2021995
loop_
_publ_author_name
'Patricio-Rangel, Emmanuel Blas'
'Tlahuextl, Margarita'
'Tlahuext, Hugo'
'Tapia-Benavides, Antonio Rafael'

_publ_section_title
;
 Synthesis and crystallographic studies of two new 1,3,5-triazines
;
_journal_coeditor_code SK3746
_journal_issue 4
_journal_name_full 'Acta Crystallographica Section C'
_journal_page_first
;
;
_journal_paper_doi 10.1107/S2053229620002508
_journal_volume 76
_journal_year 2020
_chemical_formula_iupac '2C19 H18 Cl N9 2+, 4Cl -, 7H2 O'
_chemical_formula_moiety '2(C19 H18 Cl N9 2+), 4(Cl -), 7(H2 O)'
_chemical_formula_sum 'C38 H45.75 Cl6.04 N18 O7.93'
_chemical_formula_weight 1095.75
_chemical_name_systematic
'Bis(2,2'-{[(6-chloro-1,3,5-triazine-2,4-diyl)bis(azanediyl)]bis(methylene)}bis(1<i>H</i>-benzimidazol-3-ium)) tetrachloride heptahydrate'
_space_group_crystal_system triclinic
_space_group_IT_number 2
_space_group_name_Hall '-P 1'
_space_group_name_H-M_alt 'P -1'
_atom_sites_solution_hydrogens mixed
_audit_creation_method
;
Olex2 1.2
(compiled 2018.05.29 svn.r3508 for OlexSys, GUI svn.r5506)
;
_cell_angle_alpha 75.570(3)
_cell_angle_beta 78.737(3)
_cell_angle_gamma 64.330(3)
_cell_formula_units_Z 2
_cell_length_a 12.8675(4)
_cell_length_b 14.1487(5)
_cell_length_c 16.5184(6)
_cell_measurement_reflns_used 16385
_cell_measurement_temperature 293.0
_cell_measurement_theta_max 25.7620
_cell_measurement_theta_min 3.2490
_cell_volume 2611.81(17)
_computing_cell_refinement
;
CrysAlis PRO (Agilent, 2014)
;
_computing_data_collection
;
CrysAlis PRO (Agilent, 2014)
;
_computing_data_reduction
;
CrysAlis PRO (Agilent, 2014)
;
_computing_molecular_graphics
;
OLEX2 (Dolomanov <i>et al.</i>,  2009)
;
_computing_publication_material
;
OLEX2 (Dolomanov <i>et al.</i>,  2009)
;
_computing_structure_refinement
;
SHELXL2018 (Sheldrick, 2015a)
;
_computing_structure_solution
;
SHELXT (Sheldrick, 2015b)
;
_diffrn_ambient_temperature 293.0
_diffrn_detector_area_resol_mean 10.3659
_diffrn_measured_fraction_theta_full 0.998
_diffrn_measured_fraction_theta_max 0.998
_diffrn_measurement_device 'four-circle diffractometer'
_diffrn_measurement_device_type 'Agilent Xcalibur Atlas Gemini'
_diffrn_measurement_method '\w scans'
_diffrn_radiation_type MoK\a
_diffrn_radiation_wavelength 0.71073
_diffrn_reflns_av_R_equivalents 0.0454
_diffrn_reflns_av_unetI/netI 0.0256
_diffrn_reflns_limit_h_max 16
_diffrn_reflns_limit_h_min -16
_diffrn_reflns_limit_k_max 17
_diffrn_reflns_limit_k_min -17
_diffrn_reflns_limit_l_max 20
_diffrn_reflns_limit_l_min -20
_diffrn_reflns_number 87453
_diffrn_reflns_theta_full 25.242
_diffrn_reflns_theta_max 26.500
_diffrn_reflns_theta_min 3.066
_exptl_absorpt_coefficient_mu 0.396
_exptl_absorpt_correction_T_max 1.00000
_exptl_absorpt_correction_T_min 0.72252
_exptl_absorpt_correction_type multi-scan
_exptl_absorpt_process_details
;
(CrysAlis PRO; Agilent, 2014)
;
_exptl_crystal_colour 'clear light white'
_exptl_crystal_density_diffrn 1.393
_exptl_crystal_description plate
_exptl_crystal_F_000 1132
_exptl_crystal_size_max 0.17
_exptl_crystal_size_mid 0.14
_exptl_crystal_size_min 0.12
_refine_diff_density_max 0.567
_refine_diff_density_min -0.333
_refine_ls_extinction_method none
_refine_ls_goodness_of_fit_ref 1.009
_refine_ls_hydrogen_treatment mixed
_refine_ls_matrix_type full
_refine_ls_number_parameters 769
_refine_ls_number_reflns 10807
_refine_ls_number_restraints 64
_refine_ls_restrained_S_all 1.014
_refine_ls_R_factor_all 0.0888
_refine_ls_R_factor_gt 0.0574
_refine_ls_shift/su_max 0.007
_refine_ls_shift/su_mean 0.001
_refine_ls_structure_factor_coef Fsqd
_refine_ls_weighting_details 'w=1/[\s^2^(Fo^2^)+(0.0828P)^2^+1.7651P] where P=(Fo^2^+2Fc^2^)/3'
_refine_ls_weighting_scheme calc
_refine_ls_wR_factor_gt 0.1506
_refine_ls_wR_factor_ref 0.1787
_reflns_number_gt 7312
_reflns_number_total 10807
_reflns_threshold_expression 'I > 2\s(I)'
_cod_data_source_file sk3746sup1.cif
_cod_data_source_block pr109_solucion2_16082018
_cod_original_cell_volume 2611.82(17)
_cod_database_code 2021995
_shelx_space_group_comment
;
The symmetry employed for this shelxl refinement is uniquely defined
by the following loop, which should always be used as a source of
symmetry information in preference to the above space-group names.
They are only intended as comments.
;
_shelx_estimated_absorpt_t_min 0.936
_shelx_estimated_absorpt_t_max 0.954

loop_
_space_group_symop_operation_xyz
'x, y, z'
'-x, -y, -z'

loop_
_atom_site_type_symbol
_atom_site_label
_atom_site_fract_x
_atom_site_fract_y
_atom_site_fract_z
_atom_site_U_iso_or_equiv
_atom_site_adp_type
_atom_site_calc_flag
_atom_site_occupancy
_atom_site_disorder_assembly
_atom_site_disorder_group
Cl Cl2 0.74836(8) 0.33683(6) 0.67378(4) 0.0686(2) Uani d 1 . .
N N10 1.0189(2) 0.3570(2) 0.18021(15) 0.0652(7) Uani d 1 . .
H H10 1.005(3) 0.329(3) 0.1451(19) 0.078 Uiso d 1 . .
N N11 1.0216(2) 0.3959(2) 0.29817(15) 0.0549(6) Uani d 1 . .
H H11 1.018(3) 0.392(3) 0.3514(7) 0.066 Uiso d 1 . .
N N12 0.9195(2) 0.25422(18) 0.39583(14) 0.0511(5) Uani d 1 . .
H H12 0.969(2) 0.1984(16) 0.4234(17) 0.061 Uiso d 1 . .
N N13 0.83551(19) 0.29399(17) 0.52587(13) 0.0472(5) Uani d 1 . .
N N14 0.67267(18) 0.45751(16) 0.53481(13) 0.0430(5) Uani d 1 . .
N N15 0.76184(17) 0.41351(16) 0.40009(12) 0.0414(5) Uani d 1 . .
N N16 0.60070(19) 0.56775(18) 0.41281(14) 0.0481(5) Uani d 1 . .
H H16 0.551(2) 0.6116(19) 0.4432(16) 0.058 Uiso d 1 . .
N N17 0.7395(2) 0.65612(18) 0.20959(14) 0.0498(5) Uani d 1 . .
H H17 0.712(2) 0.647(2) 0.1700(14) 0.060 Uiso d 1 . .
N N18 0.7463(2) 0.67462(19) 0.33419(14) 0.0529(6) Uani d 1 . .
H H18 0.728(3) 0.672(3) 0.3873(7) 0.063 Uiso d 1 . .
C C20 0.9880(2) 0.3410(2) 0.26239(17) 0.0533(7) Uani d 1 . .
C C21 1.0764(3) 0.4240(3) 0.1620(2) 0.0667(9) Uani d 1 . .
C C22 1.1287(3) 0.4634(4) 0.0870(2) 0.0906(13) Uani d 1 . .
H H22 1.127603 0.447569 0.035900 0.109 Uiso calc 1 . .
C C23 1.1816(4) 0.5267(4) 0.0933(3) 0.0969(15) Uani d 1 . .
H H23 1.217301 0.554589 0.044770 0.116 Uiso calc 1 . .
C C24 1.1838(3) 0.5505(3) 0.1682(3) 0.0879(12) Uani d 1 . .
H H24 1.221400 0.593477 0.168929 0.106 Uiso calc 1 . .
C C25 1.1321(3) 0.5127(3) 0.2427(2) 0.0730(9) Uani d 1 . .
H H25 1.133277 0.529162 0.293499 0.088 Uiso calc 1 . .
C C26 1.0787(2) 0.4492(2) 0.23700(19) 0.0598(8) Uani d 1 . .
C C27 0.9258(3) 0.2720(2) 0.30583(17) 0.0541(7) Uani d 1 . .
H H27A 0.847796 0.304849 0.289078 0.065 Uiso calc 1 . .
H H27B 0.964901 0.203650 0.287753 0.065 Uiso calc 1 . .
C C28 0.8366(2) 0.32276(19) 0.44119(15) 0.0409(5) Uani d 1 . .
C C29 0.7532(2) 0.3662(2) 0.56570(16) 0.0438(6) Uani d 1 . .
C C30 0.6807(2) 0.47670(19) 0.44950(15) 0.0397(5) Uani d 1 . .
C C31 0.6063(2) 0.5995(2) 0.32276(17) 0.0502(6) Uani d 1 . .
H H31A 0.531724 0.654090 0.307002 0.060 Uiso calc 1 . .
H H31B 0.622922 0.538630 0.297789 0.060 Uiso calc 1 . .
C C32 0.6978(2) 0.6418(2) 0.28926(16) 0.0452(6) Uani d 1 . .
C C33 0.8169(2) 0.7031(2) 0.20115(18) 0.0522(7) Uani d 1 . .
C C34 0.8803(3) 0.7375(3) 0.1315(2) 0.0668(8) Uani d 1 . .
H H34 0.877602 0.729498 0.077825 0.080 Uiso calc 1 . .
C C35 0.9469(3) 0.7837(3) 0.1460(3) 0.0773(10) Uani d 1 . .
H H35 0.989965 0.808470 0.100734 0.093 Uiso calc 1 . .
C C36 0.9524(3) 0.7949(3) 0.2254(3) 0.0762(10) Uani d 1 . .
H H36 0.999139 0.827068 0.231764 0.091 Uiso calc 1 . .
C C37 0.8910(3) 0.7602(3) 0.2958(2) 0.0664(8) Uani d 1 . .
H H37 0.895572 0.767113 0.349439 0.080 Uiso calc 1 . .
C C38 0.8221(2) 0.7143(2) 0.28095(18) 0.0525(7) Uani d 1 . .
Cl Cl1 0.34034(6) 0.84063(6) 0.38362(4) 0.0585(2) Uani d 1 . .
N N1 0.3308(2) 0.98744(18) 0.73235(14) 0.0499(5) Uani d 1 . .
H H1 0.339(3) 0.997(2) 0.6785(7) 0.060 Uiso d 1 . .
N N2 0.2653(2) 0.9471(2) 0.86085(14) 0.0554(6) Uani d 1 . .
H H2 0.227(2) 0.922(2) 0.9018(14) 0.066 Uiso d 1 . .
N N3 0.1912(2) 0.92246(18) 0.66432(14) 0.0509(5) Uani d 1 . .
H H3 0.138(2) 0.9780(16) 0.6394(18) 0.061 Uiso d 1 . .
N N4 0.26194(18) 0.88149(17) 0.53280(13) 0.0468(5) Uani d 1 . .
N N5 0.42493(17) 0.71779(17) 0.52059(13) 0.0433(5) Uani d 1 . .
N N6 0.35358(17) 0.76924(16) 0.65518(13) 0.0426(5) Uani d 1 . .
N N7 0.50763(19) 0.61101(18) 0.64051(13) 0.0486(5) Uani d 1 . .
H H7 0.557(2) 0.5677(19) 0.6097(16) 0.058 Uiso d 1 . .
N N8 0.6241(2) 0.7136(2) 0.69179(14) 0.0524(6) Uani d 1 . .
H H8 0.637(3) 0.712(2) 0.6389(8) 0.063 Uiso d 1 . .
N N9 0.5625(2) 0.68288(19) 0.82273(14) 0.0512(6) Uani d 1 . .
H H9 0.528(2) 0.658(2) 0.8670(13) 0.061 Uiso d 1 . .
C C1 0.2620(2) 0.9444(2) 0.78189(16) 0.0457(6) Uani d 1 . .
C C2 0.3786(2) 1.0226(2) 0.78107(18) 0.0510(6) Uani d 1 . .
C C3 0.4517(3) 1.0752(2) 0.7592(2) 0.0632(8) Uani d 1 . .
H H3A 0.481049 1.090813 0.703790 0.076 Uiso calc 1 . .
C C4 0.4787(3) 1.1030(3) 0.8234(3) 0.0744(10) Uani d 1 . .
H H4 0.527785 1.138450 0.811623 0.089 Uiso calc 1 . .
C C5 0.4344(3) 1.0795(3) 0.9057(3) 0.0797(11) Uani d 1 . .
H H5 0.453586 1.101210 0.947393 0.096 Uiso calc 1 . .
C C6 0.3633(3) 1.0254(3) 0.9284(2) 0.0737(9) Uani d 1 . .
H H6 0.335479 1.008711 0.984023 0.088 Uiso calc 1 . .
C C7 0.3356(3) 0.9973(2) 0.86327(18) 0.0546(7) Uani d 1 . .
C C8 0.1892(2) 0.9027(2) 0.75425(17) 0.0503(6) Uani d 1 . .
H H8A 0.216641 0.826474 0.775332 0.060 Uiso calc 1 . .
H H8B 0.109928 0.935969 0.778484 0.060 Uiso calc 1 . .
C C9 0.2714(2) 0.8555(2) 0.61656(16) 0.0427(6) Uani d 1 . .
C C10 0.3428(2) 0.8096(2) 0.49153(15) 0.0422(6) Uani d 1 . .
C C11 0.4261(2) 0.7015(2) 0.60511(15) 0.0411(5) Uani d 1 . .
C C12 0.5213(2) 0.5914(2) 0.72884(16) 0.0504(6) Uani d 1 . .
H H12A 0.573614 0.517579 0.745908 0.060 Uiso calc 1 . .
H H12B 0.446849 0.602469 0.761268 0.060 Uiso calc 1 . .
C C13 0.5678(2) 0.6626(2) 0.74751(15) 0.0465(6) Uani d 1 . .
C C14 0.6578(2) 0.7697(2) 0.73262(18) 0.0537(7) Uani d 1 . .
C C15 0.7189(3) 0.8339(3) 0.7031(2) 0.0674(8) Uani d 1 . .
H H15 0.743634 0.848697 0.646483 0.081 Uiso calc 1 . .
C C16 0.7406(3) 0.8741(3) 0.7619(3) 0.0773(10) Uani d 1 . .
H H16A 0.781691 0.917127 0.744854 0.093 Uiso calc 1 . .
C C17 0.7031(3) 0.8523(3) 0.8464(3) 0.0769(10) Uani d 1 . .
H H17A 0.719962 0.881302 0.884328 0.092 Uiso calc 1 . .
C C18 0.6417(3) 0.7894(3) 0.8761(2) 0.0680(9) Uani d 1 . .
H H18A 0.616835 0.774987 0.932747 0.082 Uiso calc 1 . .
C C19 0.6193(2) 0.7488(2) 0.81608(18) 0.0532(7) Uani d 1 . .
Cl Cl4 0.73950(9) 0.38118(10) 0.13485(7) 0.0830(5) Uani d 0.858(4) . .
O O3 0.6431(4) 0.6260(3) 0.0919(2) 0.1086(10) Uani d 1 . .
H H3B 0.575(2) 0.638(4) 0.117(4) 0.163 Uiso d 1 . .
H H3C 0.679(4) 0.5580(12) 0.108(4) 0.163 Uiso d 1 . .
Cl Cl5 0.9384(4) 0.9506(3) 0.9281(2) 0.148(2) Uani d 0.379(5) A 1
Cl Cl3 0.03845(17) 0.39357(17) 0.47261(11) 0.1166(9) Uani d 0.739(4) . .
O O1 0.4460(3) 0.6079(3) 0.96348(17) 0.0973(9) Uani d 1 . .
H H1A 0.429(4) 0.643(4) 1.002(3) 0.146 Uiso d 1 . .
H H1B 0.381(2) 0.625(4) 0.945(3) 0.146 Uiso d 1 . .
O O5 0.0851(3) 0.0538(2) 0.4337(3) 0.1043(11) Uani d 0.876(3) B 1
H H5A 0.142(4) 0.015(4) 0.463(4) 0.156 Uiso d 0.876(3) B 1
H H5B 0.065(5) 0.008(4) 0.423(4) 0.156 Uiso d 0.876(3) B 1
Cl Cl5A 0.1261(10) 0.1083(8) 0.4767(8) 0.121(3) Uani d 0.124(3) B 2
Cl Cl6 0.7129(5) 0.7248(5) 0.5061(3) 0.0929(15) Uani d 0.539(9) C 1
O O6 0.6969(16) 0.6973(14) 0.5172(9) 0.086(3) Uani d 0.461(9) C 2
Cl Cl7 0.6211(4) 0.9358(4) 0.4565(2) 0.1184(15) Uani d 0.533(10) D 1
O O7 0.6033(12) 0.9805(11) 0.4309(8) 0.124(3) Uani d 0.467(10) D 2
O O8A 1.0106(7) 0.2004(9) 0.0900(4) 0.094(2) Uani d 0.542(10) E 1
O O8 0.9966(8) 0.2728(10) 0.0670(5) 0.100(2) Uani d 0.458(10) E 2
Cl Cl9 0.6213(7) 0.2970(6) 0.8753(4) 0.1097(18) Uani d 0.429(10) F 1
O O9 0.6212(14) 0.2614(11) 0.8942(9) 0.119(3) Uani d 0.571(10) F 2
Cl Cl10 0.1383(5) 0.9650(4) 0.1677(3) 0.1483(19) Uani d 0.437(5) G 1
O O10 0.1962(9) 0.9048(8) 0.2149(5) 0.151(2) Uani d 0.563(5) G 1
O O2 0.9641(2) 0.0855(2) 0.63765(18) 0.0881(8) Uani d 1 . .
H H2A 0.932(4) 0.142(2) 0.603(2) 0.132 Uiso d 1 . .
H H2B 0.914(3) 0.087(4) 0.6799(18) 0.132 Uiso d 1 . .
O O4 0.1657(5) 0.8569(5) -0.0004(3) 0.180(2) Uani d 1 . .
H H4A 0.198(7) 0.863(7) 0.037(5) 0.271 Uiso d 1 . .
H H4B 0.106(5) 0.917(4) -0.008(6) 0.271 Uiso d 1 . .

loop_
_atom_site_aniso_label
_atom_site_aniso_U_11
_atom_site_aniso_U_22
_atom_site_aniso_U_33
_atom_site_aniso_U_12
_atom_site_aniso_U_13
_atom_site_aniso_U_23
Cl2 0.0924(6) 0.0611(4) 0.0379(4) -0.0183(4) -0.0047(3) -0.0101(3)
N10 0.0633(16) 0.0742(18) 0.0410(14) -0.0145(14) 0.0034(11) -0.0131(12)
N11 0.0529(13) 0.0573(14) 0.0433(13) -0.0162(11) 0.0042(11) -0.0087(11)
N12 0.0526(13) 0.0470(13) 0.0429(12) -0.0112(10) 0.0017(10) -0.0116(10)
N13 0.0537(13) 0.0422(11) 0.0400(12) -0.0161(10) -0.0012(9) -0.0066(9)
N14 0.0454(11) 0.0429(11) 0.0391(11) -0.0183(10) 0.0034(9) -0.0100(9)
N15 0.0418(11) 0.0445(11) 0.0375(11) -0.0189(9) 0.0019(9) -0.0091(9)
N16 0.0456(12) 0.0482(13) 0.0407(12) -0.0113(10) -0.0004(9) -0.0087(9)
N17 0.0547(13) 0.0532(13) 0.0400(12) -0.0193(11) -0.0044(10) -0.0114(10)
N18 0.0616(14) 0.0583(14) 0.0404(12) -0.0250(12) -0.0057(11) -0.0101(11)
C20 0.0469(15) 0.0551(16) 0.0415(14) -0.0061(13) 0.0036(11) -0.0142(12)
C21 0.0493(16) 0.0669(19) 0.0516(18) -0.0054(15) 0.0053(13) 0.0022(14)
C22 0.076(2) 0.101(3) 0.055(2) -0.016(2) 0.0086(17) 0.0061(19)
C23 0.073(2) 0.087(3) 0.084(3) -0.020(2) 0.012(2) 0.025(2)
C24 0.062(2) 0.075(2) 0.098(3) -0.0222(18) 0.002(2) 0.016(2)
C25 0.0550(18) 0.0623(19) 0.081(2) -0.0169(16) 0.0006(16) 0.0038(17)
C26 0.0453(15) 0.0554(17) 0.0550(18) -0.0086(13) 0.0044(13) 0.0011(13)
C27 0.0555(16) 0.0555(16) 0.0441(15) -0.0147(13) 0.0045(12) -0.0190(12)
C28 0.0442(13) 0.0417(13) 0.0393(13) -0.0216(11) 0.0030(10) -0.0095(10)
C29 0.0530(15) 0.0427(13) 0.0386(13) -0.0233(12) -0.0011(11) -0.0077(11)
C30 0.0416(13) 0.0433(13) 0.0385(13) -0.0227(11) 0.0021(10) -0.0094(10)
C31 0.0508(15) 0.0528(15) 0.0434(14) -0.0171(13) -0.0082(11) -0.0072(12)
C32 0.0494(14) 0.0399(13) 0.0405(14) -0.0116(11) -0.0072(11) -0.0076(10)
C33 0.0489(15) 0.0483(15) 0.0512(16) -0.0132(12) -0.0040(12) -0.0080(12)
C34 0.0632(19) 0.070(2) 0.0585(19) -0.0253(17) 0.0012(15) -0.0055(15)
C35 0.062(2) 0.073(2) 0.085(3) -0.0296(18) 0.0019(18) 0.0023(19)
C36 0.061(2) 0.0586(19) 0.110(3) -0.0263(16) -0.0123(19) -0.0101(19)
C37 0.0647(19) 0.0589(18) 0.079(2) -0.0245(16) -0.0138(17) -0.0147(16)
C38 0.0528(15) 0.0453(14) 0.0552(17) -0.0151(13) -0.0083(13) -0.0088(12)
Cl1 0.0644(4) 0.0726(5) 0.0367(3) -0.0278(4) -0.0075(3) -0.0052(3)
N1 0.0559(13) 0.0502(13) 0.0412(12) -0.0195(11) -0.0002(10) -0.0116(10)
N2 0.0630(15) 0.0639(15) 0.0402(13) -0.0290(12) 0.0016(10) -0.0104(11)
N3 0.0500(13) 0.0465(12) 0.0476(13) -0.0081(10) -0.0077(10) -0.0134(10)
N4 0.0477(12) 0.0483(12) 0.0431(12) -0.0158(10) -0.0109(9) -0.0082(10)
N5 0.0425(11) 0.0503(12) 0.0381(11) -0.0179(10) -0.0027(9) -0.0129(9)
N6 0.0436(11) 0.0448(11) 0.0374(11) -0.0143(9) -0.0042(9) -0.0108(9)
N7 0.0487(13) 0.0483(13) 0.0385(12) -0.0072(10) -0.0048(9) -0.0135(9)
N8 0.0477(12) 0.0651(15) 0.0361(12) -0.0165(11) -0.0037(10) -0.0077(11)
N9 0.0558(14) 0.0535(13) 0.0359(12) -0.0151(11) -0.0023(10) -0.0087(10)
C1 0.0488(14) 0.0404(13) 0.0415(14) -0.0132(11) 0.0002(11) -0.0092(11)
C2 0.0488(15) 0.0434(14) 0.0551(16) -0.0123(12) -0.0055(12) -0.0111(12)
C3 0.0573(17) 0.0529(17) 0.076(2) -0.0199(14) -0.0083(15) -0.0102(15)
C4 0.063(2) 0.0575(19) 0.105(3) -0.0224(16) -0.0225(19) -0.0122(19)
C5 0.080(2) 0.072(2) 0.093(3) -0.0197(19) -0.036(2) -0.025(2)
C6 0.084(2) 0.080(2) 0.058(2) -0.027(2) -0.0186(17) -0.0176(17)
C7 0.0568(16) 0.0517(16) 0.0513(16) -0.0162(13) -0.0094(13) -0.0101(12)
C8 0.0516(15) 0.0469(14) 0.0487(15) -0.0165(12) 0.0046(12) -0.0164(12)
C9 0.0434(13) 0.0436(13) 0.0449(14) -0.0187(11) -0.0055(11) -0.0116(11)
C10 0.0442(13) 0.0510(14) 0.0369(13) -0.0240(12) -0.0065(10) -0.0068(11)
C11 0.0405(13) 0.0449(13) 0.0394(13) -0.0172(11) -0.0027(10) -0.0118(10)
C12 0.0525(15) 0.0501(15) 0.0384(14) -0.0115(12) -0.0064(11) -0.0067(11)
C13 0.0421(13) 0.0485(14) 0.0350(13) -0.0070(11) -0.0053(10) -0.0039(11)
C14 0.0441(14) 0.0546(16) 0.0521(16) -0.0105(13) -0.0074(12) -0.0079(13)
C15 0.0564(18) 0.066(2) 0.072(2) -0.0219(16) -0.0056(15) -0.0059(16)
C16 0.063(2) 0.061(2) 0.106(3) -0.0227(17) -0.015(2) -0.012(2)
C17 0.070(2) 0.064(2) 0.098(3) -0.0170(18) -0.021(2) -0.0280(19)
C18 0.073(2) 0.0653(19) 0.0606(19) -0.0149(17) -0.0124(16) -0.0217(15)
C19 0.0518(15) 0.0488(15) 0.0502(16) -0.0096(13) -0.0093(12) -0.0110(12)
Cl4 0.0713(7) 0.1053(9) 0.0624(7) -0.0393(6) -0.0106(5) 0.0107(5)
O3 0.147(3) 0.132(3) 0.0769(19) -0.074(2) -0.0199(19) -0.0312(18)
Cl5 0.187(5) 0.099(3) 0.099(3) -0.009(2) -0.017(2) -0.0065(19)
Cl3 0.1299(15) 0.1631(18) 0.0857(11) -0.0798(13) -0.0021(9) -0.0413(11)
O1 0.110(2) 0.138(3) 0.0630(17) -0.077(2) -0.0056(15) -0.0044(16)
O5 0.106(3) 0.0685(19) 0.114(3) -0.0011(17) -0.034(2) -0.0192(18)
Cl5A 0.113(5) 0.084(4) 0.126(5) -0.004(4) -0.024(4) -0.008(4)
Cl6 0.115(2) 0.130(3) 0.0419(14) -0.0598(17) 0.0091(11) -0.0246(16)
O6 0.106(5) 0.117(6) 0.054(4) -0.067(4) 0.006(3) -0.020(4)
Cl7 0.171(3) 0.098(3) 0.065(2) -0.055(2) 0.0237(17) -0.0066(15)
O7 0.173(5) 0.105(5) 0.072(5) -0.057(5) 0.016(4) 0.003(4)
O8A 0.097(3) 0.164(7) 0.055(3) -0.079(5) 0.002(3) -0.034(4)
O8 0.097(3) 0.161(7) 0.057(4) -0.054(6) 0.000(3) -0.045(4)
Cl9 0.130(2) 0.130(4) 0.069(2) -0.068(3) 0.0128(19) -0.008(2)
O9 0.142(4) 0.140(7) 0.086(5) -0.067(5) -0.017(4) -0.018(4)
Cl10 0.209(4) 0.191(4) 0.109(3) -0.153(4) -0.017(2) -0.003(2)
O10 0.218(6) 0.178(5) 0.106(4) -0.136(5) -0.019(3) -0.004(3)
O2 0.0716(16) 0.0784(17) 0.0848(18) 0.0011(13) -0.0210(13) -0.0129(14)
O4 0.189(4) 0.282(6) 0.104(3) -0.164(5) 0.011(3) 0.016(3)

loop_
_atom_type_symbol
_atom_type_description
_atom_type_scat_dispersion_real
_atom_type_scat_dispersion_imag
_atom_type_scat_source
C C 0.0033 0.0016 'International Tables Vol C Tables 4.2.6.8 and 6.1.1.4'
H H 0.0000 0.0000 'International Tables Vol C Tables 4.2.6.8 and 6.1.1.4'
Cl Cl 0.1484 0.1585 'International Tables Vol C Tables 4.2.6.8 and 6.1.1.4'
N N 0.0061 0.0033 'International Tables Vol C Tables 4.2.6.8 and 6.1.1.4'
O O 0.0106 0.0060 'International Tables Vol C Tables 4.2.6.8 and 6.1.1.4'

loop_
_geom_angle_atom_site_label_1
_geom_angle_atom_site_label_2
_geom_angle_atom_site_label_3
_geom_angle_site_symmetry_1
_geom_angle_site_symmetry_3
_geom_angle
_geom_angle_publ_flag
C20 N10 H10 . . 124(3) ?
C20 N10 C21 . . 108.9(3) ?
C21 N10 H10 . . 127(3) ?
C20 N11 H11 . . 125(2) ?
C20 N11 C26 . . 109.3(3) ?
C26 N11 H11 . . 125(2) ?
C27 N12 H12 . . 121(2) ?
C28 N12 H12 . . 116(2) ?
C28 N12 C27 . . 122.4(2) ?
C29 N13 C28 . . 113.1(2) ?
C29 N14 C30 . . 112.6(2) ?
C30 N15 C28 . . 114.5(2) ?
C30 N16 H16 . . 119(2) ?
C30 N16 C31 . . 120.9(2) ?
C31 N16 H16 . . 119(2) ?
C32 N17 H17 . . 123(2) ?
C32 N17 C33 . . 109.0(2) ?
C33 N17 H17 . . 127(2) ?
C32 N18 H18 . . 122(2) ?
C32 N18 C38 . . 109.0(2) ?
C38 N18 H18 . . 129(2) ?
N10 C20 C27 . . 124.6(3) ?
N11 C20 N10 . . 109.1(3) ?
N11 C20 C27 . . 126.3(2) ?
N10 C21 C22 . . 132.3(4) ?
C26 C21 N10 . . 106.9(3) ?
C26 C21 C22 . . 120.8(4) ?
C21 C22 H22 . . 122.0 ?
C23 C22 C21 . . 116.1(4) ?
C23 C22 H22 . . 122.0 ?
C22 C23 H23 . . 118.7 ?
C24 C23 C22 . . 122.5(4) ?
C24 C23 H23 . . 118.7 ?
C23 C24 H24 . . 118.9 ?
C23 C24 C25 . . 122.1(4) ?
C25 C24 H24 . . 118.9 ?
C24 C25 H25 . . 122.1 ?
C26 C25 C24 . . 115.8(4) ?
C26 C25 H25 . . 122.1 ?
C21 C26 N11 . . 105.8(3) ?
C25 C26 N11 . . 131.4(3) ?
C25 C26 C21 . . 122.7(3) ?
N12 C27 C20 . . 113.4(2) ?
N12 C27 H27A . . 108.9 ?
N12 C27 H27B . . 108.9 ?
C20 C27 H27A . . 108.9 ?
C20 C27 H27B . . 108.9 ?
H27A C27 H27B . . 107.7 ?
N12 C28 N13 . . 116.8(2) ?
N15 C28 N12 . . 118.1(2) ?
N15 C28 N13 . . 125.1(2) ?
N13 C29 Cl2 . . 115.86(19) ?
N14 C29 Cl2 . . 115.11(19) ?
N14 C29 N13 . . 129.0(2) ?
N15 C30 N14 . . 125.5(2) ?
N15 C30 N16 . . 118.0(2) ?
N16 C30 N14 . . 116.5(2) ?
N16 C31 H31A . . 109.3 ?
N16 C31 H31B . . 109.3 ?
N16 C31 C32 . . 111.5(2) ?
H31A C31 H31B . . 108.0 ?
C32 C31 H31A . . 109.3 ?
C32 C31 H31B . . 109.3 ?
N17 C32 N18 . . 109.4(2) ?
N17 C32 C31 . . 125.1(2) ?
N18 C32 C31 . . 125.4(2) ?
N17 C33 C34 . . 132.0(3) ?
C38 C33 N17 . . 106.5(2) ?
C38 C33 C34 . . 121.5(3) ?
C33 C34 H34 . . 121.8 ?
C35 C34 C33 . . 116.4(3) ?
C35 C34 H34 . . 121.8 ?
C34 C35 H35 . . 118.9 ?
C34 C35 C36 . . 122.3(3) ?
C36 C35 H35 . . 118.9 ?
C35 C36 H36 . . 118.8 ?
C35 C36 C37 . . 122.4(3) ?
C37 C36 H36 . . 118.8 ?
C36 C37 H37 . . 122.3 ?
C36 C37 C38 . . 115.3(3) ?
C38 C37 H37 . . 122.3 ?
N18 C38 C37 . . 131.9(3) ?
C33 C38 N18 . . 106.0(2) ?
C33 C38 C37 . . 122.1(3) ?
C1 N1 H1 . . 125(2) ?
C1 N1 C2 . . 109.1(2) ?
C2 N1 H1 . . 126(2) ?
C1 N2 H2 . . 122(2) ?
C1 N2 C7 . . 109.4(2) ?
C7 N2 H2 . . 128(2) ?
C8 N3 H3 . . 120(2) ?
C9 N3 H3 . . 117(2) ?
C9 N3 C8 . . 122.7(2) ?
C10 N4 C9 . . 112.6(2) ?
C10 N5 C11 . . 112.4(2) ?
C9 N6 C11 . . 114.6(2) ?
C11 N7 H7 . . 120(2) ?
C11 N7 C12 . . 120.6(2) ?
C12 N7 H7 . . 119(2) ?
C13 N8 H8 . . 124(2) ?
C13 N8 C14 . . 109.2(2) ?
C14 N8 H8 . . 126(2) ?
C13 N9 H9 . . 123(2) ?
C13 N9 C19 . . 109.2(2) ?
C19 N9 H9 . . 128(2) ?
N1 C1 C8 . . 126.2(2) ?
N2 C1 N1 . . 109.0(2) ?
N2 C1 C8 . . 124.7(2) ?
C3 C2 N1 . . 131.3(3) ?
C3 C2 C7 . . 122.5(3) ?
C7 C2 N1 . . 106.1(2) ?
C2 C3 H3A . . 121.8 ?
C4 C3 C2 . . 116.4(3) ?
C4 C3 H3A . . 121.8 ?
C3 C4 H4 . . 119.3 ?
C3 C4 C5 . . 121.3(3) ?
C5 C4 H4 . . 119.3 ?
C4 C5 H5 . . 118.6 ?
C6 C5 C4 . . 122.7(3) ?
C6 C5 H5 . . 118.6 ?
C5 C6 H6 . . 122.0 ?
C5 C6 C7 . . 116.0(3) ?
C7 C6 H6 . . 122.0 ?
N2 C7 C2 . . 106.3(2) ?
N2 C7 C6 . . 132.7(3) ?
C2 C7 C6 . . 120.9(3) ?
N3 C8 C1 . . 112.7(2) ?
N3 C8 H8A . . 109.1 ?
N3 C8 H8B . . 109.1 ?
C1 C8 H8A . . 109.1 ?
C1 C8 H8B . . 109.1 ?
H8A C8 H8B . . 107.8 ?
N3 C9 N4 . . 117.1(2) ?
N6 C9 N3 . . 117.4(2) ?
N6 C9 N4 . . 125.5(2) ?
N4 C10 Cl1 . . 115.13(19) ?
N4 C10 N5 . . 129.3(2) ?
N5 C10 Cl1 . . 115.55(19) ?
N6 C11 N5 . . 125.4(2) ?
N7 C11 N5 . . 117.0(2) ?
N7 C11 N6 . . 117.7(2) ?
N7 C12 H12A . . 109.2 ?
N7 C12 H12B . . 109.2 ?
N7 C12 C13 . . 112.0(2) ?
H12A C12 H12B . . 107.9 ?
C13 C12 H12A . . 109.2 ?
C13 C12 H12B . . 109.2 ?
N8 C13 N9 . . 109.0(3) ?
N8 C13 C12 . . 125.3(2) ?
N9 C13 C12 . . 125.6(2) ?
C15 C14 N8 . . 131.8(3) ?
C19 C14 N8 . . 106.0(3) ?
C19 C14 C15 . . 122.2(3) ?
C14 C15 H15 . . 121.8 ?
C16 C15 C14 . . 116.3(3) ?
C16 C15 H15 . . 121.8 ?
C15 C16 H16A . . 119.1 ?
C15 C16 C17 . . 121.8(4) ?
C17 C16 H16A . . 119.1 ?
C16 C17 H17A . . 118.9 ?
C18 C17 C16 . . 122.3(3) ?
C18 C17 H17A . . 118.9 ?
C17 C18 H18A . . 122.1 ?
C17 C18 C19 . . 115.9(3) ?
C19 C18 H18A . . 122.0 ?
N9 C19 C18 . . 131.8(3) ?
C14 C19 N9 . . 106.7(3) ?
C14 C19 C18 . . 121.5(3) ?
H3B O3 H3C . . 102.1(16) ?
Cl10 Cl5 O8A 2_676 2_766 103.1(3) ?
H1A O1 H1B . . 104.6(16) ?
H5A O5 H5B . . 103.2(16) ?
O10 Cl10 Cl5 . 2_676 168.2(7) ?
H2A O2 H2B . . 105.4(16) ?
H4A O4 H4B . . 103.2(16) ?

loop_
_geom_bond_atom_site_label_1
_geom_bond_atom_site_label_2
_geom_bond_site_symmetry_2
_geom_bond_distance
_geom_bond_publ_flag
Cl2 C29 . 1.724(3) ?
N10 H10 . 0.858(10) ?
N10 C20 . 1.329(4) ?
N10 C21 . 1.384(5) ?
N11 H11 . 0.861(10) ?
N11 C20 . 1.326(4) ?
N11 C26 . 1.392(4) ?
N12 H12 . 0.859(10) ?
N12 C27 . 1.437(4) ?
N12 C28 . 1.339(3) ?
N13 C28 . 1.355(3) ?
N13 C29 . 1.313(3) ?
N14 C29 . 1.312(3) ?
N14 C30 . 1.359(3) ?
N15 C28 . 1.336(3) ?
N15 C30 . 1.333(3) ?
N16 H16 . 0.856(10) ?
N16 C30 . 1.339(3) ?
N16 C31 . 1.440(3) ?
N17 H17 . 0.856(10) ?
N17 C32 . 1.322(3) ?
N17 C33 . 1.387(4) ?
N18 H18 . 0.859(10) ?
N18 C32 . 1.326(3) ?
N18 C38 . 1.391(4) ?
C20 C27 . 1.487(4) ?
C21 C22 . 1.397(5) ?
C21 C26 . 1.380(5) ?
C22 H22 . 0.9300 ?
C22 C23 . 1.371(7) ?
C23 H23 . 0.9300 ?
C23 C24 . 1.370(6) ?
C24 H24 . 0.9300 ?
C24 C25 . 1.379(5) ?
C25 H25 . 0.9300 ?
C25 C26 . 1.376(5) ?
C27 H27A . 0.9700 ?
C27 H27B . 0.9700 ?
C31 H31A . 0.9700 ?
C31 H31B . 0.9700 ?
C31 C32 . 1.497(4) ?
C33 C34 . 1.388(4) ?
C33 C38 . 1.384(4) ?
C34 H34 . 0.9300 ?
C34 C35 . 1.364(5) ?
C35 H35 . 0.9300 ?
C35 C36 . 1.379(5) ?
C36 H36 . 0.9300 ?
C36 C37 . 1.382(5) ?
C37 H37 . 0.9300 ?
C37 C38 . 1.391(4) ?
Cl1 C10 . 1.729(2) ?
N1 H1 . 0.858(10) ?
N1 C1 . 1.326(3) ?
N1 C2 . 1.389(4) ?
N2 H2 . 0.855(10) ?
N2 C1 . 1.324(3) ?
N2 C7 . 1.381(4) ?
N3 H3 . 0.859(10) ?
N3 C8 . 1.439(3) ?
N3 C9 . 1.339(3) ?
N4 C9 . 1.356(3) ?
N4 C10 . 1.316(3) ?
N5 C10 . 1.317(3) ?
N5 C11 . 1.359(3) ?
N6 C9 . 1.331(3) ?
N6 C11 . 1.339(3) ?
N7 H7 . 0.856(10) ?
N7 C11 . 1.336(3) ?
N7 C12 . 1.447(3) ?
N8 H8 . 0.861(10) ?
N8 C13 . 1.324(4) ?
N8 C14 . 1.398(4) ?
N9 H9 . 0.861(10) ?
N9 C13 . 1.326(3) ?
N9 C19 . 1.388(4) ?
C1 C8 . 1.488(4) ?
C2 C3 . 1.383(4) ?
C2 C7 . 1.383(4) ?
C3 H3A . 0.9300 ?
C3 C4 . 1.369(5) ?
C4 H4 . 0.9300 ?
C4 C5 . 1.385(5) ?
C5 H5 . 0.9300 ?
C5 C6 . 1.376(5) ?
C6 H6 . 0.9300 ?
C6 C7 . 1.389(4) ?
C8 H8A . 0.9700 ?
C8 H8B . 0.9700 ?
C12 H12A . 0.9700 ?
C12 H12B . 0.9700 ?
C12 C13 . 1.490(4) ?
C14 C15 . 1.388(4) ?
C14 C19 . 1.375(4) ?
C15 H15 . 0.9300 ?
C15 C16 . 1.364(5) ?
C16 H16A . 0.9300 ?
C16 C17 . 1.389(5) ?
C17 H17A . 0.9300 ?
C17 C18 . 1.377(5) ?
C18 H18A . 0.9300 ?
C18 C19 . 1.391(4) ?
O3 H3B . 0.858(10) ?
O3 H3C . 0.864(10) ?
Cl5 O8A 2_766 2.028(11) ?
Cl5 Cl10 2_676 1.886(6) ?
O1 H1A . 0.844(10) ?
O1 H1B . 0.854(10) ?
O5 H5A . 0.857(10) ?
O5 H5B . 0.856(10) ?
Cl10 O10 . 1.110(9) ?
O2 H2A . 0.848(10) ?
O2 H2B . 0.850(10) ?
O4 H4A . 0.853(10) ?
O4 H4B . 0.862(10) ?

loop_
_geom_hbond_atom_site_label_D
_geom_hbond_atom_site_label_H
_geom_hbond_atom_site_label_A
_geom_hbond_site_symmetry_D
_geom_hbond_site_symmetry_H
_geom_hbond_site_symmetry_A
_geom_hbond_distance_DH
_geom_hbond_distance_HA
_geom_hbond_distance_DA
_geom_hbond_angle_DHA
_geom_hbond_publ_flag
N1 H1 Cl7 ? ? 2_676 0.858(11) 2.249(15) 3.071(4) 160(3) yes
O1 H1A O9 . . 2_667 0.84(5) 2.27(5) 3.112(15) 179(6) yes
O1 H1B Cl4 . . 2_666 0.86(4) 2.26(4) 3.071(4) 156(5) yes
N2 H2 O4 . . 1_556 0.85(2) 1.86(2) 2.709(6) 171(3) yes
O2 H2A N13 . . . 0.85(3) 2.18(3) 3.016(3) 174(4) yes
O2 H2B O10 . . 2_666 0.85(4) 2.49(3) 3.256(6) 151(4) yes
N3 H3 O2 . . 1_465 0.86(2) 2.09(3) 2.866(4) 150(3) yes
O3 H3B O9 . . 2_666 0.86(5) 2.32(5) 3.056(19) 145(5) yes
O3 H3C Cl4 . . . 0.86(3) 2.23(2) 3.072(4) 166(6) yes
O4 H4A O9 . . 2_666 0.85(10) 2.51(10) 3.136(19) 132(7) yes
O5 H5A N4 . . 1_545 0.85(6) 2.09(6) 2.909(4) 161(5) yes
O5 H5B O2 . . 2_656 0.86(6) 2.03(6) 2.864(5) 163(6) yes
N7 H7 N14 . . . 0.85(3) 2.10(3) 2.953(3) 177(3) yes
N8 H8 Cl6 . . . 0.861(14) 2.217(17) 3.047(5) 162(4) yes
N9 H9 O1 . . . 0.86(2) 1.89(2) 2.751(4) 178(2) yes
N10 H10 O8A . . . 0.86(4) 2.20(4) 3.009(11) 157(3) yes
N11 H11 Cl3 . . 1_655 0.861(14) 2.076(18) 2.923(3) 168(4) yes
N12 H12 O5 . . 1_655 0.86(2) 1.93(2) 2.716(4) 152(2) yes
N16 H16 N5 . . . 0.86(3) 2.14(3) 2.990(3) 178(3) yes
N17 H17 O3 . . . 0.86(3) 1.85(3) 2.704(5) 175(3) yes
N18 H18 Cl6 . . . 0.859(13) 2.21(2) 3.003(6) 153(3) yes
C8 H8A Cl4 . . 2_666 0.97 2.81 3.759(3) 168 .
C12 H12B Cl4 . . 2_666 0.97 2.62 3.583(3) 173 .

loop_
_geom_torsion_atom_site_label_1
_geom_torsion_atom_site_label_2
_geom_torsion_atom_site_label_3
_geom_torsion_atom_site_label_4
_geom_torsion_site_symmetry_1
_geom_torsion_site_symmetry_2
_geom_torsion_site_symmetry_3
_geom_torsion_site_symmetry_4
_geom_torsion
_geom_torsion_publ_flag
N10 C20 C27 N12 . . . . 170.3(3) ?
N10 C21 C22 C23 . . . . -178.1(3) ?
N10 C21 C26 N11 . . . . -0.1(3) ?
N10 C21 C26 C25 . . . . 178.3(3) ?
N11 C20 C27 N12 . . . . -9.5(4) ?
N16 C31 C32 N17 . . . . 165.2(2) ?
N16 C31 C32 N18 . . . . -17.6(4) ?
N17 C33 C34 C35 . . . . 178.2(3) ?
N17 C33 C38 N18 . . . . -0.7(3) ?
N17 C33 C38 C37 . . . . -179.2(3) ?
C20 N10 C21 C22 . . . . 178.2(3) ?
C20 N10 C21 C26 . . . . -0.4(3) ?
C20 N11 C26 C21 . . . . 0.6(3) ?
C20 N11 C26 C25 . . . . -177.6(3) ?
C21 N10 C20 N11 . . . . 0.8(3) ?
C21 N10 C20 C27 . . . . -179.1(3) ?
C21 C22 C23 C24 . . . . 0.1(6) ?
C22 C21 C26 N11 . . . . -178.9(3) ?
C22 C21 C26 C25 . . . . -0.5(5) ?
C22 C23 C24 C25 . . . . -0.4(6) ?
C23 C24 C25 C26 . . . . 0.3(5) ?
C24 C25 C26 N11 . . . . 178.1(3) ?
C24 C25 C26 C21 . . . . 0.1(4) ?
C26 N11 C20 N10 . . . . -0.9(3) ?
C26 N11 C20 C27 . . . . 179.0(3) ?
C26 C21 C22 C23 . . . . 0.4(5) ?
C27 N12 C28 N13 . . . . 176.0(2) ?
C27 N12 C28 N15 . . . . -4.0(4) ?
C28 N12 C27 C20 . . . . 84.8(3) ?
C28 N13 C29 Cl2 . . . . -178.46(18) ?
C28 N13 C29 N14 . . . . 2.5(4) ?
C28 N15 C30 N14 . . . . 2.8(4) ?
C28 N15 C30 N16 . . . . -178.2(2) ?
C29 N13 C28 N12 . . . . 178.8(2) ?
C29 N13 C28 N15 . . . . -1.3(4) ?
C29 N14 C30 N15 . . . . -1.8(4) ?
C29 N14 C30 N16 . . . . 179.2(2) ?
C30 N14 C29 Cl2 . . . . 179.86(17) ?
C30 N14 C29 N13 . . . . -1.1(4) ?
C30 N15 C28 N12 . . . . 178.9(2) ?
C30 N15 C28 N13 . . . . -1.1(4) ?
C30 N16 C31 C32 . . . . -75.9(3) ?
C31 N16 C30 N14 . . . . 175.4(2) ?
C31 N16 C30 N15 . . . . -3.7(4) ?
C32 N17 C33 C34 . . . . -177.5(3) ?
C32 N17 C33 C38 . . . . 1.4(3) ?
C32 N18 C38 C33 . . . . -0.3(3) ?
C32 N18 C38 C37 . . . . 178.1(3) ?
C33 N17 C32 N18 . . . . -1.6(3) ?
C33 N17 C32 C31 . . . . 176.0(2) ?
C33 C34 C35 C36 . . . . 0.7(5) ?
C34 C33 C38 N18 . . . . 178.4(3) ?
C34 C33 C38 C37 . . . . -0.2(4) ?
C34 C35 C36 C37 . . . . 0.0(5) ?
C35 C36 C37 C38 . . . . -0.8(5) ?
C36 C37 C38 N18 . . . . -177.3(3) ?
C36 C37 C38 C33 . . . . 0.9(4) ?
C38 N18 C32 N17 . . . . 1.1(3) ?
C38 N18 C32 C31 . . . . -176.4(2) ?
C38 C33 C34 C35 . . . . -0.6(4) ?
N1 C1 C8 N3 . . . . -5.6(4) ?
N1 C2 C3 C4 . . . . 177.1(3) ?
N1 C2 C7 N2 . . . . 0.7(3) ?
N1 C2 C7 C6 . . . . -177.6(3) ?
N2 C1 C8 N3 . . . . 172.3(2) ?
N7 C12 C13 N8 . . . . -20.1(4) ?
N7 C12 C13 N9 . . . . 162.0(2) ?
N8 C14 C15 C16 . . . . -177.7(3) ?
N8 C14 C19 N9 . . . . -0.9(3) ?
N8 C14 C19 C18 . . . . 177.7(3) ?
C1 N1 C2 C3 . . . . -177.7(3) ?
C1 N1 C2 C7 . . . . 0.6(3) ?
C1 N2 C7 C2 . . . . -1.8(3) ?
C1 N2 C7 C6 . . . . 176.2(3) ?
C2 N1 C1 N2 . . . . -1.8(3) ?
C2 N1 C1 C8 . . . . 176.3(2) ?
C2 C3 C4 C5 . . . . -0.1(5) ?
C3 C2 C7 N2 . . . . 179.2(3) ?
C3 C2 C7 C6 . . . . 0.8(4) ?
C3 C4 C5 C6 . . . . 1.4(5) ?
C4 C5 C6 C7 . . . . -1.5(5) ?
C5 C6 C7 N2 . . . . -177.5(3) ?
C5 C6 C7 C2 . . . . 0.4(5) ?
C7 N2 C1 N1 . . . . 2.3(3) ?
C7 N2 C1 C8 . . . . -175.9(2) ?
C7 C2 C3 C4 . . . . -1.0(4) ?
C8 N3 C9 N4 . . . . 178.2(2) ?
C8 N3 C9 N6 . . . . -1.9(4) ?
C9 N3 C8 C1 . . . . 87.6(3) ?
C9 N4 C10 Cl1 . . . . -177.05(18) ?
C9 N4 C10 N5 . . . . 3.0(4) ?
C9 N6 C11 N5 . . . . 3.9(4) ?
C9 N6 C11 N7 . . . . -177.2(2) ?
C10 N4 C9 N3 . . . . -178.4(2) ?
C10 N4 C9 N6 . . . . 1.7(4) ?
C10 N5 C11 N6 . . . . -0.1(4) ?
C10 N5 C11 N7 . . . . -179.0(2) ?
C11 N5 C10 Cl1 . . . . 176.34(18) ?
C11 N5 C10 N4 . . . . -3.7(4) ?
C11 N6 C9 N3 . . . . 175.3(2) ?
C11 N6 C9 N4 . . . . -4.8(4) ?
C11 N7 C12 C13 . . . . -69.6(3) ?
C12 N7 C11 N5 . . . . 174.8(2) ?
C12 N7 C11 N6 . . . . -4.2(4) ?
C13 N8 C14 C15 . . . . 179.4(3) ?
C13 N8 C14 C19 . . . . 0.4(3) ?
C13 N9 C19 C14 . . . . 1.1(3) ?
C13 N9 C19 C18 . . . . -177.3(3) ?
C14 N8 C13 N9 . . . . 0.3(3) ?
C14 N8 C13 C12 . . . . -178.0(2) ?
C14 C15 C16 C17 . . . . -0.4(5) ?
C15 C14 C19 N9 . . . . 180.0(3) ?
C15 C14 C19 C18 . . . . -1.4(4) ?
C15 C16 C17 C18 . . . . -0.1(5) ?
C16 C17 C18 C19 . . . . -0.1(5) ?
C17 C18 C19 N9 . . . . 179.1(3) ?
C17 C18 C19 C14 . . . . 0.8(4) ?
C19 N9 C13 N8 . . . . -0.9(3) ?
C19 N9 C13 C12 . . . . 177.4(2) ?
C19 C14 C15 C16 . . . . 1.1(4) ?

_cod_database_fobs_code 2021995
